data_4510457
loop_
_publ_author_name
'Li, Ya-Nan'
'Huo, Li-Hua'
'Deng, Zhao-Peng'
'Zou, Xin'
'Zhu, Zhi-Biao'
'Zhao, Hui'
'Gao, Shan'

_publ_section_title
;
 Solvent Effect on the Supramolecular Patterns and Luminescent Properties
 of Organic Salts Comprising Naphthalene-1,5-disulfonic Acid and
 Triphenylmethylamine
;
_journal_issue 5
_journal_name_full 'Crystal Growth &amp; Design'
_journal_page_first 2381
_journal_paper_doi 10.1021/cg5001057
_journal_volume 14
_journal_year 2014
_chemical_formula_moiety '2(C19 H18 N), C10 H6 O6 S2, 3(C4 H8 O2), 2(H2 O)'
_chemical_formula_sum 'C60 H70 N2 O14 S2'
_chemical_formula_weight 1107.30
_chemical_name_systematic
; 
 ? 
;
_space_group_IT_number 2
_symmetry_cell_setting triclinic
_symmetry_space_group_name_Hall '-P 1'
_symmetry_space_group_name_H-M 'P -1'
_atom_sites_solution_hydrogens geom
_atom_sites_solution_primary direct
_atom_sites_solution_secondary difmap
_audit_creation_method SHELXL-97
_cell_angle_alpha 69.419(5)
_cell_angle_beta 87.083(4)
_cell_angle_gamma 77.810(5)
_cell_formula_units_Z 2
_cell_length_a 10.8859(6)
_cell_length_b 14.7685(10)
_cell_length_c 19.5931(10)
_cell_measurement_reflns_used 3789
_cell_measurement_temperature 295(2)
_cell_measurement_theta_max 27.50
_cell_measurement_theta_min 3.09
_cell_volume 2881.5(3)
_computing_cell_refinement
;
CrysAlisPro, Agilent Technologies,
Version 1.171.35.21 (release 20-01-2012 CrysAlis171 .NET)
(compiled Jan 23 2012,18:06:46)
;
_computing_data_collection
;
CrysAlisPro, Agilent Technologies,
Version 1.171.35.21 (release 20-01-2012 CrysAlis171 .NET)
(compiled Jan 23 2012,18:06:46)
;
_computing_data_reduction
;
CrysAlisPro, Agilent Technologies,
Version 1.171.35.21 (release 20-01-2012 CrysAlis171 .NET)
(compiled Jan 23 2012,18:06:46)
;
_computing_molecular_graphics '(K. Brandenburg, Diamond 3.1, 2009)'
_computing_publication_material '(K. Brandenburg, Diamond 3.1, 2009)'
_computing_structure_refinement 'SHELXL-97 (Sheldrick, 1997)'
_computing_structure_solution 'SHELXS-97 (Sheldrick, 1990)'
_diffrn_ambient_temperature 295(2)
_diffrn_detector_area_resol_mean 16.1954
_diffrn_measured_fraction_theta_full 0.987
_diffrn_measured_fraction_theta_max 0.987
_diffrn_measurement_device_type 'Xcalibur, Eos'
_diffrn_measurement_method '\w scans'
_diffrn_radiation_monochromator graphite
_diffrn_radiation_source 'Enhance (Mo) X-ray Source'
_diffrn_radiation_type MoK\a
_diffrn_radiation_wavelength 0.71073
_diffrn_reflns_av_R_equivalents 0.0186
_diffrn_reflns_av_sigmaI/netI 0.0568
_diffrn_reflns_limit_h_max 13
_diffrn_reflns_limit_h_min -14
_diffrn_reflns_limit_k_max 12
_diffrn_reflns_limit_k_min -19
_diffrn_reflns_limit_l_max 24
_diffrn_reflns_limit_l_min -25
_diffrn_reflns_number 17222
_diffrn_reflns_theta_full 27.56
_diffrn_reflns_theta_max 27.56
_diffrn_reflns_theta_min 3.09
_exptl_absorpt_coefficient_mu 0.159
_exptl_absorpt_correction_T_max 0.9735
_exptl_absorpt_correction_T_min 0.9658
_exptl_absorpt_correction_type multi-scan
_exptl_absorpt_process_details
; 
CrysAlisPro, Agilent Technologies,
Version 1.171.35.21 (release 20-01-2012 CrysAlis171 .NET)
(compiled Jan 23 2012,18:06:46)
Empirical absorption correction using spherical harmonics,
 implemented in SCALE3 ABSPACK scaling algorithm. 
;
_exptl_crystal_colour colorless
_exptl_crystal_density_diffrn 1.276
_exptl_crystal_density_method 'not measured'
_exptl_crystal_description prism
_exptl_crystal_F_000 1176
_exptl_crystal_size_max 0.22
_exptl_crystal_size_mid 0.19
_exptl_crystal_size_min 0.17
_refine_diff_density_max 0.470
_refine_diff_density_min -0.332
_refine_diff_density_rms 0.053
_refine_ls_extinction_method none
_refine_ls_goodness_of_fit_ref 1.040
_refine_ls_hydrogen_treatment mixed
_refine_ls_matrix_type full
_refine_ls_number_parameters 733
_refine_ls_number_reflns 13150
_refine_ls_number_restraints 18
_refine_ls_restrained_S_all 1.039
_refine_ls_R_factor_all 0.1116
_refine_ls_R_factor_gt 0.0692
_refine_ls_shift/su_max 0.001
_refine_ls_shift/su_mean 0.000
_refine_ls_structure_factor_coef Fsqd
_refine_ls_weighting_details 'calc w=1/[\s^2^(Fo^2^)+(0.0699P)^2^+1.2648P] where P=(Fo^2^+2Fc^2^)/3'
_refine_ls_weighting_scheme calc
_refine_ls_wR_factor_gt 0.1539
_refine_ls_wR_factor_ref 0.1803
_reflns_number_gt 8619
_reflns_number_total 13150
_reflns_threshold_expression >2sigma(I)
_cod_data_source_file cg5001057_si_002.cif
_cod_data_source_block 6
_cod_depositor_comments 'Adding full bibliography for 4510452--4510462.cif.'
_cod_database_code 4510457

loop_
_symmetry_equiv_pos_as_xyz
'x, y, z'
'-x, -y, -z'

loop_
_atom_site_label
_atom_site_type_symbol
_atom_site_fract_x
_atom_site_fract_y
_atom_site_fract_z
_atom_site_U_iso_or_equiv
_atom_site_adp_type
_atom_site_occupancy
_atom_site_symmetry_multiplicity
_atom_site_calc_flag
_atom_site_refinement_flags
S1 S 0.39489(7) 0.48277(5) 0.34386(3) 0.04492(19) Uani 1 1 d .
S2 S 0.21728(7) 0.49130(5) 0.12447(4) 0.04490(19) Uani 1 1 d .
O1 O 0.3486(2) 0.58777(15) 0.31026(10) 0.0645(6) Uani 1 1 d .
O1W O 0.5755(2) 0.61246(18) 0.11875(17) 0.0807(8) Uani 1 1 d D
H1W1 H 0.633(3) 0.634(3) 0.091(2) 0.121 Uiso 1 1 d D
H1W2 H 0.594(4) 0.5503(8) 0.138(2) 0.121 Uiso 1 1 d D
O2 O 0.3025(3) 0.42826(19) 0.33979(12) 0.0850(9) Uani 1 1 d .
O2W O 0.5801(2) 0.4061(2) 0.19061(14) 0.0682(6) Uani 1 1 d D
H2W1 H 0.562(3) 0.414(3) 0.2317(12) 0.102 Uiso 1 1 d D
H2W2 H 0.511(2) 0.415(3) 0.1677(17) 0.102 Uiso 1 1 d D
O3 O 0.5153(3) 0.4493(2) 0.31824(13) 0.0942(9) Uani 1 1 d .
O4 O 0.1445(2) 0.56528(17) 0.15136(12) 0.0658(6) Uani 1 1 d .
O5 O 0.3450(2) 0.50516(18) 0.10983(12) 0.0681(6) Uani 1 1 d .
O6 O 0.2116(2) 0.39077(15) 0.16950(10) 0.0577(6) Uani 1 1 d .
O7 O -0.04956(19) 0.41197(16) 0.34896(12) 0.0591(6) Uani 1 1 d .
O8 O -0.1430(2) 0.61720(17) 0.30182(14) 0.0735(7) Uani 1 1 d .
O9 O 0.3324(5) 0.8501(4) 0.4437(3) 0.170(2) Uani 1 1 d .
O10 O 0.2028(6) 0.7036(4) 0.5042(3) 0.199(3) Uani 1 1 d .
O11 O 0.8645(4) 0.8489(2) -0.0722(2) 0.1205(12) Uani 1 1 d .
O12 O 0.7469(3) 0.7051(2) 0.02211(17) 0.1013(10) Uani 1 1 d .
N1 N 0.3346(2) 0.68176(15) 0.16048(11) 0.0345(5) Uani 1 1 d D
H1N1 H 0.337(2) 0.6578(18) 0.2079(5) 0.052 Uiso 1 1 d D
H1N2 H 0.2800(16) 0.6576(18) 0.1460(12) 0.052 Uiso 1 1 d D
H1N3 H 0.4080(11) 0.6579(19) 0.1472(12) 0.052 Uiso 1 1 d D
N2 N 0.17740(19) 0.30734(14) 0.31602(11) 0.0329(4) Uani 1 1 d D
H2N1 H 0.2311(16) 0.3327(18) 0.3307(12) 0.049 Uiso 1 1 d D
H2N2 H 0.1033(11) 0.3342(18) 0.3260(12) 0.049 Uiso 1 1 d D
H2N3 H 0.182(2) 0.3262(19) 0.2690(5) 0.049 Uiso 1 1 d D
C1 C 0.3446(3) 0.4024(2) 0.48654(14) 0.0434(6) Uani 1 1 d .
H1A H 0.2923 0.3718 0.4699 0.052 Uiso 1 1 calc R
C2 C 0.4136(2) 0.46192(18) 0.43802(12) 0.0331(5) Uani 1 1 d .
C3 C 0.4963(2) 0.50852(17) 0.46174(12) 0.0291(5) Uani 1 1 d .
C4 C 0.5721(2) 0.5692(2) 0.41410(13) 0.0392(6) Uani 1 1 d .
H4A H 0.5698 0.5791 0.3646 0.047 Uiso 1 1 calc R
C5 C 0.6482(3) 0.6132(2) 0.43904(14) 0.0466(7) Uani 1 1 d .
H5A H 0.6958 0.6539 0.4065 0.056 Uiso 1 1 calc R
C6 C 0.2135(3) 0.5451(2) -0.02259(14) 0.0439(6) Uani 1 1 d .
H6A H 0.2924 0.5581 -0.0190 0.053 Uiso 1 1 calc R
C7 C 0.1476(2) 0.51084(18) 0.03893(13) 0.0348(5) Uani 1 1 d .
C8 C 0.0253(2) 0.49205(17) 0.03502(12) 0.0309(5) Uani 1 1 d .
C9 C -0.0478(3) 0.45766(19) 0.09725(13) 0.0381(6) Uani 1 1 d .
H9A H -0.0160 0.4475 0.1431 0.046 Uiso 1 1 calc R
C10 C -0.1628(3) 0.4393(2) 0.09130(14) 0.0457(7) Uani 1 1 d .
H10A H -0.2085 0.4162 0.1330 0.055 Uiso 1 1 calc R
C11 C 0.3043(2) 0.79350(17) 0.13268(12) 0.0308(5) Uani 1 1 d .
C12 C 0.1938(2) 0.82692(18) 0.17602(12) 0.0329(5) Uani 1 1 d .
C13 C 0.0933(3) 0.7800(2) 0.19239(17) 0.0492(7) Uani 1 1 d .
H13A H 0.0939 0.7259 0.1784 0.059 Uiso 1 1 calc R
C14 C -0.0083(3) 0.8123(2) 0.22939(18) 0.0590(8) Uani 1 1 d .
H14A H -0.0745 0.7792 0.2408 0.071 Uiso 1 1 calc R
C15 C -0.0120(3) 0.8929(2) 0.24936(16) 0.0542(8) Uani 1 1 d .
H15A H -0.0806 0.9145 0.2741 0.065 Uiso 1 1 calc R
C16 C 0.0856(3) 0.9413(3) 0.23276(18) 0.0583(8) Uani 1 1 d .
H16A H 0.0831 0.9964 0.2458 0.070 Uiso 1 1 calc R
C17 C 0.1879(3) 0.9086(2) 0.19660(16) 0.0481(7) Uani 1 1 d .
H17A H 0.2540 0.9419 0.1858 0.058 Uiso 1 1 calc R
C18 C 0.4234(2) 0.82665(18) 0.14552(13) 0.0327(5) Uani 1 1 d .
C19 C 0.4967(3) 0.7755(2) 0.20834(16) 0.0499(7) Uani 1 1 d .
H19A H 0.4737 0.7204 0.2429 0.060 Uiso 1 1 calc R
C20 C 0.6033(3) 0.8048(2) 0.22056(18) 0.0566(8) Uani 1 1 d .
H20A H 0.6523 0.7685 0.2626 0.068 Uiso 1 1 calc R
C21 C 0.6374(3) 0.8866(2) 0.17143(17) 0.0505(7) Uani 1 1 d .
H21A H 0.7100 0.9055 0.1794 0.061 Uiso 1 1 calc R
C22 C 0.5637(3) 0.9405(3) 0.11040(17) 0.0611(9) Uani 1 1 d .
H22A H 0.5846 0.9979 0.0776 0.073 Uiso 1 1 calc R
C23 C 0.4578(3) 0.9103(2) 0.09692(15) 0.0522(8) Uani 1 1 d .
H23A H 0.4094 0.9468 0.0546 0.063 Uiso 1 1 calc R
C24 C 0.2672(2) 0.82954(19) 0.05108(13) 0.0348(6) Uani 1 1 d .
C25 C 0.1845(3) 0.9181(2) 0.01869(14) 0.0444(7) Uani 1 1 d .
H25A H 0.1510 0.9569 0.0463 0.053 Uiso 1 1 calc R
C26 C 0.1507(3) 0.9499(2) -0.05450(16) 0.0552(8) Uani 1 1 d .
H26A H 0.0954 1.0101 -0.0756 0.066 Uiso 1 1 calc R
C27 C 0.1980(3) 0.8938(3) -0.09601(16) 0.0602(9) Uani 1 1 d .
H27A H 0.1735 0.9146 -0.1448 0.072 Uiso 1 1 calc R
C28 C 0.2814(4) 0.8070(3) -0.06507(16) 0.0660(9) Uani 1 1 d .
H28A H 0.3148 0.7690 -0.0933 0.079 Uiso 1 1 calc R
C29 C 0.3172(3) 0.7743(2) 0.00786(15) 0.0547(8) Uani 1 1 d .
H29A H 0.3749 0.7152 0.0280 0.066 Uiso 1 1 calc R
C30 C 0.2051(2) 0.19614(17) 0.35184(13) 0.0303(5) Uani 1 1 d .
C31 C 0.2310(2) 0.17415(17) 0.43330(13) 0.0331(5) Uani 1 1 d .
C32 C 0.3435(3) 0.1206(2) 0.46799(16) 0.0541(8) Uani 1 1 d .
H32A H 0.4068 0.0944 0.4424 0.065 Uiso 1 1 calc R
C33 C 0.3637(3) 0.1052(3) 0.54123(17) 0.0678(10) Uani 1 1 d .
H33A H 0.4405 0.0690 0.5640 0.081 Uiso 1 1 calc R
C34 C 0.2724(3) 0.1426(2) 0.57993(16) 0.0577(8) Uani 1 1 d .
H34A H 0.2863 0.1317 0.6289 0.069 Uiso 1 1 calc R
C35 C 0.1600(3) 0.1963(2) 0.54610(15) 0.0499(7) Uani 1 1 d .
H35A H 0.0976 0.2227 0.5721 0.060 Uiso 1 1 calc R
C36 C 0.1381(3) 0.21195(19) 0.47345(14) 0.0404(6) Uani 1 1 d .
H36A H 0.0609 0.2479 0.4513 0.049 Uiso 1 1 calc R
C37 C 0.0876(2) 0.16038(18) 0.34034(13) 0.0335(5) Uani 1 1 d .
C38 C 0.0133(3) 0.2086(2) 0.27741(17) 0.0512(7) Uani 1 1 d .
H38A H 0.0359 0.2623 0.2410 0.061 Uiso 1 1 calc R
C39 C -0.0944(3) 0.1775(3) 0.2684(2) 0.0673(10) Uani 1 1 d .
H39A H -0.1443 0.2109 0.2263 0.081 Uiso 1 1 calc R
C40 C -0.1277(3) 0.0972(3) 0.3217(2) 0.0648(10) Uani 1 1 d .
H40A H -0.2009 0.0773 0.3160 0.078 Uiso 1 1 calc R
C41 C -0.0533(3) 0.0473(3) 0.38232(19) 0.0598(9) Uani 1 1 d .
H41A H -0.0746 -0.0080 0.4176 0.072 Uiso 1 1 calc R
C42 C 0.0541(3) 0.0782(2) 0.39210(16) 0.0471(7) Uani 1 1 d .
H42A H 0.1043 0.0432 0.4339 0.057 Uiso 1 1 calc R
C43 C 0.3199(2) 0.15494(17) 0.31464(13) 0.0324(5) Uani 1 1 d .
C44 C 0.3332(3) 0.0631(2) 0.30791(16) 0.0464(7) Uani 1 1 d .
H44A H 0.2712 0.0265 0.3253 0.056 Uiso 1 1 calc R
C45 C 0.4380(3) 0.0252(2) 0.27558(18) 0.0587(8) Uani 1 1 d .
H45A H 0.4458 -0.0366 0.2715 0.070 Uiso 1 1 calc R
C46 C 0.5299(3) 0.0784(3) 0.24970(18) 0.0595(8) Uani 1 1 d .
H46A H 0.5999 0.0529 0.2278 0.071 Uiso 1 1 calc R
C47 C 0.5188(3) 0.1684(3) 0.2560(2) 0.0652(9) Uani 1 1 d .
H47A H 0.5812 0.2046 0.2384 0.078 Uiso 1 1 calc R
C48 C 0.4144(3) 0.2068(2) 0.28883(18) 0.0522(7) Uani 1 1 d .
H48A H 0.4081 0.2682 0.2934 0.063 Uiso 1 1 calc R
C49 C -0.0321(4) 0.5720(3) 0.3455(3) 0.0852(12) Uani 1 1 d .
H49A H -0.0234 0.6095 0.3761 0.102 Uiso 1 1 calc R
H49B H 0.0400 0.5728 0.3142 0.102 Uiso 1 1 calc R
C50 C -0.0338(4) 0.4681(3) 0.3922(2) 0.0715(10) Uani 1 1 d .
H50A H 0.0445 0.4387 0.4203 0.086 Uiso 1 1 calc R
H50B H -0.1020 0.4673 0.4261 0.086 Uiso 1 1 calc R
C51 C -0.1612(3) 0.4576(3) 0.3042(2) 0.0680(9) Uani 1 1 d .
H51A H -0.2340 0.4570 0.3349 0.082 Uiso 1 1 calc R
H51B H -0.1693 0.4202 0.2733 0.082 Uiso 1 1 calc R
C52 C -0.1575(4) 0.5609(3) 0.2582(2) 0.0815(12) Uani 1 1 d .
H52A H -0.0880 0.5612 0.2252 0.098 Uiso 1 1 calc R
H52B H -0.2347 0.5909 0.2292 0.098 Uiso 1 1 calc R
C53 C 0.3128(8) 0.7915(6) 0.4059(4) 0.163(3) Uani 1 1 d .
H53A H 0.3916 0.7464 0.4056 0.196 Uiso 1 1 calc R
H53B H 0.2910 0.8336 0.3557 0.196 Uiso 1 1 calc R
C54 C 0.2185(6) 0.7348(6) 0.4322(4) 0.139(2) Uani 1 1 d .
H54A H 0.1390 0.7743 0.4086 0.167 Uiso 1 1 calc R
H54B H 0.2387 0.6774 0.4173 0.167 Uiso 1 1 calc R
C55 C 0.2315(7) 0.7546(5) 0.5423(4) 0.159(3) Uani 1 1 d .
H55A H 0.2572 0.7087 0.5910 0.191 Uiso 1 1 calc R
H55B H 0.1554 0.7998 0.5468 0.191 Uiso 1 1 calc R
C56 C 0.3265(6) 0.8102(5) 0.5157(4) 0.131(2) Uani 1 1 d .
H56A H 0.3138 0.8628 0.5357 0.157 Uiso 1 1 calc R
H56B H 0.4073 0.7673 0.5343 0.157 Uiso 1 1 calc R
C57 C 0.7815(6) 0.8085(4) -0.0980(3) 0.126(2) Uani 1 1 d .
H57A H 0.8284 0.7542 -0.1118 0.151 Uiso 1 1 calc R
H57B H 0.7379 0.8582 -0.1413 0.151 Uiso 1 1 calc R
C58 C 0.6893(5) 0.7724(5) -0.0442(3) 0.131(2) Uani 1 1 d .
H58A H 0.6347 0.8280 -0.0354 0.157 Uiso 1 1 calc R
H58B H 0.6378 0.7403 -0.0635 0.157 Uiso 1 1 calc R
C59 C 0.8341(5) 0.7447(4) 0.0467(3) 0.1050(15) Uani 1 1 d .
H59A H 0.8792 0.6945 0.0894 0.126 Uiso 1 1 calc R
H59B H 0.7897 0.7991 0.0611 0.126 Uiso 1 1 calc R
C60 C 0.9227(5) 0.7794(4) -0.0081(3) 0.1169(18) Uani 1 1 d .
H60A H 0.9787 0.8087 0.0107 0.140 Uiso 1 1 calc R
H60B H 0.9732 0.7237 -0.0188 0.140 Uiso 1 1 calc R

loop_
_atom_site_aniso_label
_atom_site_aniso_U_11
_atom_site_aniso_U_22
_atom_site_aniso_U_33
_atom_site_aniso_U_23
_atom_site_aniso_U_13
_atom_site_aniso_U_12
S1 0.0641(5) 0.0469(4) 0.0299(3) -0.0130(3) -0.0095(3) -0.0227(4)
S2 0.0554(4) 0.0463(4) 0.0367(4) -0.0133(3) -0.0120(3) -0.0175(3)
O1 0.1067(18) 0.0480(12) 0.0336(10) -0.0020(9) -0.0203(11) -0.0214(12)
O1W 0.0588(15) 0.0516(14) 0.119(2) -0.0180(15) 0.0347(15) -0.0126(12)
O2 0.139(2) 0.0834(17) 0.0517(13) -0.0148(12) -0.0267(14) -0.0711(17)
O2W 0.0611(14) 0.0778(17) 0.0645(15) -0.0242(14) 0.0146(12) -0.0158(13)
O3 0.0812(18) 0.155(3) 0.0605(15) -0.0689(18) 0.0001(13) 0.0012(18)
O4 0.0789(16) 0.0731(15) 0.0608(13) -0.0429(12) -0.0139(12) -0.0109(13)
O5 0.0590(14) 0.0881(17) 0.0615(14) -0.0195(12) -0.0154(11) -0.0323(13)
O6 0.0797(15) 0.0505(12) 0.0379(10) -0.0033(9) -0.0171(10) -0.0196(11)
O7 0.0496(12) 0.0489(12) 0.0749(15) -0.0241(11) 0.0001(11) 0.0031(10)
O8 0.0724(16) 0.0456(13) 0.0854(18) -0.0069(12) -0.0025(14) -0.0029(12)
O9 0.180(4) 0.170(5) 0.136(4) 0.013(3) 0.010(3) -0.103(4)
O10 0.316(7) 0.181(5) 0.174(5) -0.096(4) 0.136(5) -0.181(5)
O11 0.153(3) 0.082(2) 0.105(3) 0.0137(19) 0.004(2) -0.059(2)
O12 0.093(2) 0.105(2) 0.091(2) -0.0003(18) 0.0143(18) -0.0501(19)
N1 0.0420(12) 0.0300(11) 0.0308(11) -0.0085(9) -0.0022(9) -0.0087(10)
N2 0.0342(11) 0.0293(11) 0.0359(11) -0.0109(9) 0.0000(9) -0.0090(9)
C1 0.0491(16) 0.0444(15) 0.0413(14) -0.0111(12) -0.0080(12) -0.0238(13)
C2 0.0403(14) 0.0325(13) 0.0279(12) -0.0084(10) -0.0063(10) -0.0123(11)
C3 0.0309(12) 0.0301(12) 0.0265(11) -0.0094(10) -0.0023(9) -0.0070(10)
C4 0.0449(15) 0.0465(15) 0.0276(12) -0.0107(11) 0.0018(11) -0.0167(13)
C5 0.0496(16) 0.0551(17) 0.0362(14) -0.0060(13) 0.0013(12) -0.0306(14)
C6 0.0421(15) 0.0462(16) 0.0426(15) -0.0095(12) -0.0003(12) -0.0174(13)
C7 0.0444(14) 0.0303(13) 0.0292(12) -0.0085(10) -0.0037(11) -0.0089(11)
C8 0.0391(13) 0.0277(12) 0.0266(11) -0.0097(10) -0.0017(10) -0.0070(10)
C9 0.0454(15) 0.0418(15) 0.0254(12) -0.0099(11) 0.0016(11) -0.0088(12)
C10 0.0511(17) 0.0507(17) 0.0312(13) -0.0080(12) 0.0092(12) -0.0148(14)
C11 0.0347(13) 0.0268(12) 0.0279(11) -0.0046(9) -0.0019(10) -0.0077(10)
C12 0.0343(13) 0.0316(13) 0.0270(11) -0.0031(10) -0.0026(10) -0.0058(11)
C13 0.0428(16) 0.0390(15) 0.0665(19) -0.0163(14) 0.0058(14) -0.0147(13)
C14 0.0426(17) 0.0485(19) 0.072(2) -0.0045(16) 0.0139(15) -0.0123(15)
C15 0.0453(17) 0.0561(19) 0.0498(17) -0.0129(15) 0.0116(14) 0.0013(15)
C16 0.0526(18) 0.065(2) 0.068(2) -0.0397(18) 0.0088(16) -0.0099(16)
C17 0.0460(16) 0.0507(17) 0.0574(17) -0.0282(15) 0.0073(14) -0.0159(14)
C18 0.0326(13) 0.0319(13) 0.0336(12) -0.0126(10) 0.0006(10) -0.0046(10)
C19 0.0538(17) 0.0368(15) 0.0536(17) -0.0037(13) -0.0178(14) -0.0141(13)
C20 0.0532(18) 0.0433(17) 0.069(2) -0.0141(15) -0.0267(16) -0.0045(14)
C21 0.0346(15) 0.0589(19) 0.067(2) -0.0308(16) -0.0005(14) -0.0132(14)
C22 0.065(2) 0.075(2) 0.0493(18) -0.0119(16) 0.0063(16) -0.0432(18)
C23 0.0548(18) 0.0601(19) 0.0366(15) -0.0005(13) -0.0056(13) -0.0279(15)
C24 0.0358(13) 0.0391(14) 0.0280(12) -0.0053(10) -0.0014(10) -0.0151(11)
C25 0.0413(15) 0.0456(16) 0.0362(14) -0.0028(12) -0.0036(12) -0.0065(13)
C26 0.0443(16) 0.063(2) 0.0403(16) 0.0055(15) -0.0098(13) -0.0120(15)
C27 0.073(2) 0.072(2) 0.0298(14) 0.0012(15) -0.0105(15) -0.0329(19)
C28 0.095(3) 0.070(2) 0.0348(16) -0.0197(16) 0.0022(17) -0.019(2)
C29 0.071(2) 0.0499(18) 0.0346(14) -0.0103(13) -0.0046(14) -0.0014(16)
C30 0.0314(12) 0.0257(12) 0.0336(12) -0.0084(10) -0.0016(10) -0.0084(10)
C31 0.0359(13) 0.0298(13) 0.0338(12) -0.0079(10) 0.0005(10) -0.0129(11)
C32 0.0459(17) 0.063(2) 0.0474(17) -0.0187(15) -0.0087(13) 0.0029(15)
C33 0.060(2) 0.084(3) 0.0481(18) -0.0140(18) -0.0200(16) -0.0002(19)
C34 0.073(2) 0.067(2) 0.0357(15) -0.0128(15) -0.0057(15) -0.0274(18)
C35 0.0618(19) 0.0494(17) 0.0416(15) -0.0170(13) 0.0113(14) -0.0188(15)
C36 0.0419(15) 0.0391(15) 0.0380(14) -0.0097(12) 0.0023(12) -0.0105(12)
C37 0.0320(13) 0.0313(13) 0.0395(13) -0.0144(11) -0.0007(10) -0.0074(11)
C38 0.0549(18) 0.0437(16) 0.0550(17) -0.0112(14) -0.0153(14) -0.0163(14)
C39 0.059(2) 0.059(2) 0.089(3) -0.0271(19) -0.0328(19) -0.0109(17)
C40 0.0434(17) 0.069(2) 0.105(3) -0.052(2) 0.0032(18) -0.0233(17)
C41 0.064(2) 0.062(2) 0.069(2) -0.0291(17) 0.0178(18) -0.0386(17)
C42 0.0532(17) 0.0441(16) 0.0471(16) -0.0124(13) 0.0029(13) -0.0230(14)
C43 0.0323(13) 0.0300(13) 0.0325(12) -0.0082(10) -0.0004(10) -0.0058(10)
C44 0.0453(16) 0.0421(16) 0.0572(17) -0.0226(14) 0.0095(13) -0.0127(13)
C45 0.0555(19) 0.0561(19) 0.077(2) -0.0427(18) 0.0098(17) -0.0068(16)
C46 0.0422(17) 0.066(2) 0.069(2) -0.0305(18) 0.0163(15) -0.0005(16)
C47 0.0448(18) 0.059(2) 0.090(3) -0.0240(19) 0.0240(17) -0.0166(16)
C48 0.0407(16) 0.0415(16) 0.076(2) -0.0226(15) 0.0129(15) -0.0111(13)
C49 0.079(3) 0.062(2) 0.114(3) -0.027(2) -0.010(2) -0.015(2)
C50 0.073(2) 0.057(2) 0.075(2) -0.0205(19) -0.0133(19) 0.0052(19)
C51 0.056(2) 0.063(2) 0.084(3) -0.031(2) -0.0045(18) 0.0012(17)
C52 0.086(3) 0.075(3) 0.065(2) -0.014(2) -0.006(2) 0.004(2)
C53 0.195(8) 0.147(7) 0.131(6) -0.026(5) 0.078(6) -0.061(6)
C54 0.102(4) 0.170(7) 0.157(6) -0.074(5) 0.015(4) -0.025(4)
C55 0.210(7) 0.155(6) 0.147(6) -0.061(5) 0.088(5) -0.116(6)
C56 0.131(5) 0.118(5) 0.133(5) -0.021(4) 0.016(4) -0.045(4)
C57 0.174(6) 0.119(4) 0.070(3) -0.007(3) -0.012(4) -0.042(4)
C58 0.101(4) 0.132(5) 0.135(5) -0.009(4) -0.021(4) -0.034(4)
C59 0.137(4) 0.106(4) 0.075(3) -0.026(3) 0.002(3) -0.041(3)
C60 0.111(4) 0.105(4) 0.123(4) -0.003(3) -0.008(3) -0.058(3)

loop_
_atom_type_symbol
_atom_type_description
_atom_type_scat_dispersion_real
_atom_type_scat_dispersion_imag
_atom_type_scat_source
C C 0.0033 0.0016 'International Tables Vol C Tables 4.2.6.8 and 6.1.1.4'
H H 0.0000 0.0000 'International Tables Vol C Tables 4.2.6.8 and 6.1.1.4'
N N 0.0061 0.0033 'International Tables Vol C Tables 4.2.6.8 and 6.1.1.4'
O O 0.0106 0.0060 'International Tables Vol C Tables 4.2.6.8 and 6.1.1.4'
S S 0.1246 0.1234 'International Tables Vol C Tables 4.2.6.8 and 6.1.1.4'

loop_
_geom_angle_atom_site_label_1
_geom_angle_atom_site_label_2
_geom_angle_atom_site_label_3
_geom_angle
_geom_angle_site_symmetry_1
_geom_angle_site_symmetry_3
O3 S1 O2 113.58(18) . .
O3 S1 O1 112.98(18) . .
O2 S1 O1 111.37(15) . .
O3 S1 C2 107.43(13) . .
O2 S1 C2 105.52(13) . .
O1 S1 C2 105.23(12) . .
O4 S2 O5 111.43(14) . .
O4 S2 O6 113.83(14) . .
O5 S2 O6 112.58(14) . .
O4 S2 C7 106.54(12) . .
O5 S2 C7 106.25(13) . .
O6 S2 C7 105.53(11) . .
H1W1 O1W H1W2 111.5(17) . .
H2W1 O2W H2W2 108.1(16) . .
C50 O7 C51 110.1(2) . .
C49 O8 C52 109.3(3) . .
C56 O9 C53 115.0(6) . .
C55 O10 C54 119.4(5) . .
C57 O11 C60 109.3(4) . .
C59 O12 C58 110.7(4) . .
C11 N1 H1N1 111.2(17) . .
C11 N1 H1N2 112.4(17) . .
H1N1 N1 H1N2 106.8(14) . .
C11 N1 H1N3 112.5(18) . .
H1N1 N1 H1N3 105.9(14) . .
H1N2 N1 H1N3 107.7(14) . .
C30 N2 H2N1 110.7(17) . .
C30 N2 H2N2 112.2(17) . .
H2N1 N2 H2N2 107.2(14) . .
C30 N2 H2N3 112.5(17) . .
H2N1 N2 H2N3 106.7(14) . .
H2N2 N2 H2N3 107.1(14) . .
C2 C1 C5 120.7(2) . 2_666
C2 C1 H1A 119.7 . .
C5 C1 H1A 119.7 2_666 .
C1 C2 C3 121.1(2) . .
C1 C2 S1 118.33(18) . .
C3 C2 S1 120.54(18) . .
C4 C3 C2 123.6(2) . .
C4 C3 C3 118.6(3) . 2_666
C2 C3 C3 117.8(3) . 2_666
C5 C4 C3 121.5(2) . .
C5 C4 H4A 119.3 . .
C3 C4 H4A 119.3 . .
C4 C5 C1 120.3(2) . 2_666
C4 C5 H5A 119.9 . .
C1 C5 H5A 119.9 2_666 .
C7 C6 C10 120.3(2) . 2_565
C7 C6 H6A 119.9 . .
C10 C6 H6A 119.9 2_565 .
C6 C7 C8 121.1(2) . .
C6 C7 S2 118.3(2) . .
C8 C7 S2 120.65(18) . .
C9 C8 C7 123.3(2) . .
C9 C8 C8 118.5(3) . 2_565
C7 C8 C8 118.2(3) . 2_565
C10 C9 C8 121.4(2) . .
C10 C9 H9A 119.3 . .
C8 C9 H9A 119.3 . .
C9 C10 C6 120.4(2) . 2_565
C9 C10 H10A 119.8 . .
C6 C10 H10A 119.8 2_565 .
N1 C11 C12 107.93(18) . .
N1 C11 C18 106.76(18) . .
C12 C11 C18 111.44(19) . .
N1 C11 C24 107.82(19) . .
C12 C11 C24 110.41(19) . .
C18 C11 C24 112.26(19) . .
C13 C12 C17 117.7(2) . .
C13 C12 C11 120.9(2) . .
C17 C12 C11 121.3(2) . .
C12 C13 C14 120.9(3) . .
C12 C13 H13A 119.6 . .
C14 C13 H13A 119.6 . .
C15 C14 C13 120.5(3) . .
C15 C14 H14A 119.8 . .
C13 C14 H14A 119.8 . .
C16 C15 C14 119.6(3) . .
C16 C15 H15A 120.2 . .
C14 C15 H15A 120.2 . .
C15 C16 C17 120.1(3) . .
C15 C16 H16A 119.9 . .
C17 C16 H16A 119.9 . .
C16 C17 C12 121.2(3) . .
C16 C17 H17A 119.4 . .
C12 C17 H17A 119.4 . .
C23 C18 C19 117.7(2) . .
C23 C18 C11 121.6(2) . .
C19 C18 C11 120.6(2) . .
C20 C19 C18 121.1(3) . .
C20 C19 H19A 119.4 . .
C18 C19 H19A 119.4 . .
C21 C20 C19 120.5(3) . .
C21 C20 H20A 119.7 . .
C19 C20 H20A 119.7 . .
C20 C21 C22 119.4(3) . .
C20 C21 H21A 120.3 . .
C22 C21 H21A 120.3 . .
C21 C22 C23 120.4(3) . .
C21 C22 H22A 119.8 . .
C23 C22 H22A 119.8 . .
C18 C23 C22 120.8(3) . .
C18 C23 H23A 119.6 . .
C22 C23 H23A 119.6 . .
C25 C24 C29 118.0(2) . .
C25 C24 C11 121.0(2) . .
C29 C24 C11 121.0(2) . .
C24 C25 C26 120.9(3) . .
C24 C25 H25A 119.6 . .
C26 C25 H25A 119.6 . .
C27 C26 C25 120.6(3) . .
C27 C26 H26A 119.7 . .
C25 C26 H26A 119.7 . .
C28 C27 C26 119.2(3) . .
C28 C27 H27A 120.4 . .
C26 C27 H27A 120.4 . .
C27 C28 C29 121.0(3) . .
C27 C28 H28A 119.5 . .
C29 C28 H28A 119.5 . .
C28 C29 C24 120.3(3) . .
C28 C29 H29A 119.8 . .
C24 C29 H29A 119.8 . .
N2 C30 C43 107.46(18) . .
N2 C30 C37 107.11(18) . .
C43 C30 C37 111.65(19) . .
N2 C30 C31 106.29(18) . .
C43 C30 C31 112.39(19) . .
C37 C30 C31 111.55(19) . .
C32 C31 C36 118.2(2) . .
C32 C31 C30 122.7(2) . .
C36 C31 C30 119.1(2) . .
C31 C32 C33 120.6(3) . .
C31 C32 H32A 119.7 . .
C33 C32 H32A 119.7 . .
C34 C33 C32 120.8(3) . .
C34 C33 H33A 119.6 . .
C32 C33 H33A 119.6 . .
C33 C34 C35 119.3(3) . .
C33 C34 H34A 120.3 . .
C35 C34 H34A 120.3 . .
C34 C35 C36 120.6(3) . .
C34 C35 H35A 119.7 . .
C36 C35 H35A 119.7 . .
C35 C36 C31 120.5(3) . .
C35 C36 H36A 119.7 . .
C31 C36 H36A 119.7 . .
C42 C37 C38 118.2(2) . .
C42 C37 C30 120.9(2) . .
C38 C37 C30 120.9(2) . .
C37 C38 C39 120.5(3) . .
C37 C38 H38A 119.7 . .
C39 C38 H38A 119.7 . .
C40 C39 C38 120.1(3) . .
C40 C39 H39A 119.9 . .
C38 C39 H39A 119.9 . .
C41 C40 C39 119.9(3) . .
C41 C40 H40A 120.1 . .
C39 C40 H40A 120.1 . .
C40 C41 C42 120.5(3) . .
C40 C41 H41A 119.8 . .
C42 C41 H41A 119.8 . .
C37 C42 C41 120.8(3) . .
C37 C42 H42A 119.6 . .
C41 C42 H42A 119.6 . .
C48 C43 C44 118.0(2) . .
C48 C43 C30 121.2(2) . .
C44 C43 C30 120.7(2) . .
C43 C44 C45 120.7(3) . .
C43 C44 H44A 119.7 . .
C45 C44 H44A 119.7 . .
C46 C45 C44 120.3(3) . .
C46 C45 H45A 119.9 . .
C44 C45 H45A 119.9 . .
C47 C46 C45 119.9(3) . .
C47 C46 H46A 120.0 . .
C45 C46 H46A 120.0 . .
C46 C47 C48 120.2(3) . .
C46 C47 H47A 119.9 . .
C48 C47 H47A 119.9 . .
C43 C48 C47 120.9(3) . .
C43 C48 H48A 119.6 . .
C47 C48 H48A 119.6 . .
O8 C49 C50 111.7(3) . .
O8 C49 H49A 109.3 . .
C50 C49 H49A 109.3 . .
O8 C49 H49B 109.3 . .
C50 C49 H49B 109.3 . .
H49A C49 H49B 107.9 . .
O7 C50 C49 110.5(3) . .
O7 C50 H50A 109.5 . .
C49 C50 H50A 109.5 . .
O7 C50 H50B 109.5 . .
C49 C50 H50B 109.5 . .
H50A C50 H50B 108.1 . .
O7 C51 C52 110.8(3) . .
O7 C51 H51A 109.5 . .
C52 C51 H51A 109.5 . .
O7 C51 H51B 109.5 . .
C52 C51 H51B 109.5 . .
H51A C51 H51B 108.1 . .
O8 C52 C51 111.0(3) . .
O8 C52 H52A 109.4 . .
C51 C52 H52A 109.4 . .
O8 C52 H52B 109.4 . .
C51 C52 H52B 109.4 . .
H52A C52 H52B 108.0 . .
O9 C53 C54 116.8(6) . .
O9 C53 H53A 108.1 . .
C54 C53 H53A 108.1 . .
O9 C53 H53B 108.1 . .
C54 C53 H53B 108.1 . .
H53A C53 H53B 107.3 . .
O10 C54 C53 116.3(6) . .
O10 C54 H54A 108.2 . .
C53 C54 H54A 108.2 . .
O10 C54 H54B 108.2 . .
C53 C54 H54B 108.2 . .
H54A C54 H54B 107.4 . .
O10 C55 C56 118.0(6) . .
O10 C55 H55A 107.8 . .
C56 C55 H55A 107.8 . .
O10 C55 H55B 107.8 . .
C56 C55 H55B 107.8 . .
H55A C55 H55B 107.1 . .
O9 C56 C55 116.3(6) . .
O9 C56 H56A 108.2 . .
C55 C56 H56A 108.2 . .
O9 C56 H56B 108.2 . .
C55 C56 H56B 108.2 . .
H56A C56 H56B 107.4 . .
O11 C57 C58 112.5(5) . .
O11 C57 H57A 109.1 . .
C58 C57 H57A 109.1 . .
O11 C57 H57B 109.1 . .
C58 C57 H57B 109.1 . .
H57A C57 H57B 107.8 . .
O12 C58 C57 111.9(4) . .
O12 C58 H58A 109.2 . .
C57 C58 H58A 109.2 . .
O12 C58 H58B 109.2 . .
C57 C58 H58B 109.2 . .
H58A C58 H58B 107.9 . .
O12 C59 C60 112.2(4) . .
O12 C59 H59A 109.2 . .
C60 C59 H59A 109.2 . .
O12 C59 H59B 109.2 . .
C60 C59 H59B 109.2 . .
H59A C59 H59B 107.9 . .
O11 C60 C59 112.5(4) . .
O11 C60 H60A 109.1 . .
C59 C60 H60A 109.1 . .
O11 C60 H60B 109.1 . .
C59 C60 H60B 109.1 . .
H60A C60 H60B 107.8 . .

loop_
_geom_bond_atom_site_label_1
_geom_bond_atom_site_label_2
_geom_bond_distance
_geom_bond_site_symmetry_2
S1 O3 1.432(3) .
S1 O2 1.435(2) .
S1 O1 1.442(2) .
S1 C2 1.776(2) .
S2 O4 1.447(2) .
S2 O5 1.448(2) .
S2 O6 1.449(2) .
S2 C7 1.779(2) .
O1W H1W1 0.85(4) .
O1W H1W2 0.85(4) .
O2W H2W1 0.86(3) .
O2W H2W2 0.86(3) .
O7 C50 1.415(4) .
O7 C51 1.431(4) .
O8 C49 1.413(4) .
O8 C52 1.419(5) .
O9 C56 1.328(7) .
O9 C53 1.375(8) .
O10 C55 1.318(7) .
O10 C54 1.335(7) .
O11 C57 1.384(6) .
O11 C60 1.389(6) .
O12 C59 1.398(5) .
O12 C58 1.408(6) .
N1 C11 1.512(3) .
N1 H1N1 0.87(3) .
N1 H1N2 0.86(3) .
N1 H1N3 0.86(3) .
N2 C30 1.511(3) .
N2 H2N1 0.86(3) .
N2 H2N2 0.86(3) .
N2 H2N3 0.86(3) .
C1 C2 1.363(3) .
C1 C5 1.398(4) 2_666
C1 H1A 0.9300 .
C2 C3 1.424(3) .
C3 C4 1.415(3) .
C3 C3 1.434(4) 2_666
C4 C5 1.356(4) .
C4 H4A 0.9300 .
C5 C1 1.398(4) 2_666
C5 H5A 0.9300 .
C6 C7 1.364(4) .
C6 C10 1.405(4) 2_565
C6 H6A 0.9300 .
C7 C8 1.427(3) .
C8 C9 1.419(3) .
C8 C8 1.427(4) 2_565
C9 C10 1.354(4) .
C9 H9A 0.9300 .
C10 C6 1.405(4) 2_565
C10 H10A 0.9300 .
C11 C12 1.533(3) .
C11 C18 1.540(3) .
C11 C24 1.543(3) .
C12 C13 1.382(4) .
C12 C17 1.389(4) .
C13 C14 1.384(4) .
C13 H13A 0.9300 .
C14 C15 1.369(5) .
C14 H14A 0.9300 .
C15 C16 1.368(4) .
C15 H15A 0.9300 .
C16 C17 1.381(4) .
C16 H16A 0.9300 .
C17 H17A 0.9300 .
C18 C23 1.380(4) .
C18 C19 1.383(3) .
C19 C20 1.381(4) .
C19 H19A 0.9300 .
C20 C21 1.363(4) .
C20 H20A 0.9300 .
C21 C22 1.366(4) .
C21 H21A 0.9300 .
C22 C23 1.390(4) .
C22 H22A 0.9300 .
C23 H23A 0.9300 .
C24 C25 1.378(4) .
C24 C29 1.389(4) .
C25 C26 1.385(4) .
C25 H25A 0.9300 .
C26 C27 1.366(5) .
C26 H26A 0.9300 .
C27 C28 1.361(5) .
C27 H27A 0.9300 .
C28 C29 1.385(4) .
C28 H28A 0.9300 .
C29 H29A 0.9300 .
C30 C43 1.537(3) .
C30 C37 1.538(3) .
C30 C31 1.541(3) .
C31 C32 1.373(4) .
C31 C36 1.394(4) .
C32 C33 1.393(4) .
C32 H32A 0.9300 .
C33 C34 1.362(5) .
C33 H33A 0.9300 .
C34 C35 1.367(4) .
C34 H34A 0.9300 .
C35 C36 1.384(4) .
C35 H35A 0.9300 .
C36 H36A 0.9300 .
C37 C42 1.385(4) .
C37 C38 1.386(4) .
C38 C39 1.387(4) .
C38 H38A 0.9300 .
C39 C40 1.378(5) .
C39 H39A 0.9300 .
C40 C41 1.357(5) .
C40 H40A 0.9300 .
C41 C42 1.386(4) .
C41 H41A 0.9300 .
C42 H42A 0.9300 .
C43 C48 1.381(4) .
C43 C44 1.385(3) .
C44 C45 1.386(4) .
C44 H44A 0.9300 .
C45 C46 1.370(4) .
C45 H45A 0.9300 .
C46 C47 1.358(5) .
C46 H46A 0.9300 .
C47 C48 1.392(4) .
C47 H47A 0.9300 .
C48 H48A 0.9300 .
C49 C50 1.489(5) .
C49 H49A 0.9700 .
C49 H49B 0.9700 .
C50 H50A 0.9700 .
C50 H50B 0.9700 .
C51 C52 1.483(5) .
C51 H51A 0.9700 .
C51 H51B 0.9700 .
C52 H52A 0.9700 .
C52 H52B 0.9700 .
C53 C54 1.423(8) .
C53 H53A 0.9700 .
C53 H53B 0.9700 .
C54 H54A 0.9700 .
C54 H54B 0.9700 .
C55 C56 1.421(7) .
C55 H55A 0.9700 .
C55 H55B 0.9700 .
C56 H56A 0.9700 .
C56 H56B 0.9700 .
C57 C58 1.458(7) .
C57 H57A 0.9700 .
C57 H57B 0.9700 .
C58 H58A 0.9700 .
C58 H58B 0.9700 .
C59 C60 1.437(6) .
C59 H59A 0.9700 .
C59 H59B 0.9700 .
C60 H60A 0.9700 .
C60 H60B 0.9700 .

loop_
_geom_hbond_atom_site_label_D
_geom_hbond_atom_site_label_H
_geom_hbond_atom_site_label_A
_geom_hbond_distance_DH
_geom_hbond_distance_HA
_geom_hbond_distance_DA
_geom_hbond_angle_DHA
O1W H1W1 O12 0.85(4) 1.963(11) 2.799(4) 171(4)
O1W H1W2 O2W 0.85(4) 2.047(14) 2.863(4) 162(4)
O2W H2W1 O3 0.86(3) 1.959(12) 2.812(3) 173(4)
O2W H2W2 O5 0.86(3) 2.11(2) 2.897(3) 153(4)
N1 H1N1 O1 0.87(3) 1.903(11) 2.767(3) 172(2)
N1 H1N2 O4 0.86(3) 2.185(13) 3.005(3) 159(2)
N1 H1N2 O5 0.86(3) 2.54(2) 3.080(3) 121.4(19)
N1 H1N3 O1W 0.86(3) 1.931(9) 2.797(3) 176(2)
N2 H2N1 O2 0.86(3) 1.812(14) 2.634(3) 158(2)
N2 H2N2 O7 0.86(3) 1.942(11) 2.799(3) 170(2)
N2 H2N3 O6 0.86(3) 1.890(12) 2.738(3) 166(2)

loop_
_geom_torsion_atom_site_label_1
_geom_torsion_atom_site_label_2
_geom_torsion_atom_site_label_3
_geom_torsion_atom_site_label_4
_geom_torsion
_geom_torsion_site_symmetry_1
_geom_torsion_site_symmetry_4
C5 C1 C2 C3 1.1(4) 2_666 .
C5 C1 C2 S1 -177.3(2) 2_666 .
O3 S1 C2 C1 -120.9(3) . .
O2 S1 C2 C1 0.6(3) . .
O1 S1 C2 C1 118.4(2) . .
O3 S1 C2 C3 60.7(3) . .
O2 S1 C2 C3 -177.8(2) . .
O1 S1 C2 C3 -59.9(2) . .
C1 C2 C3 C4 178.5(3) . .
S1 C2 C3 C4 -3.1(3) . .
C1 C2 C3 C3 -0.6(4) . 2_666
S1 C2 C3 C3 177.8(2) . 2_666
C2 C3 C4 C5 179.1(3) . .
C3 C3 C4 C5 -1.8(4) 2_666 .
C3 C4 C5 C1 1.4(4) . 2_666
C10 C6 C7 C8 -1.3(4) 2_565 .
C10 C6 C7 S2 179.4(2) 2_565 .
O4 S2 C7 C6 111.3(2) . .
O5 S2 C7 C6 -7.6(3) . .
O6 S2 C7 C6 -127.4(2) . .
O4 S2 C7 C8 -68.1(2) . .
O5 S2 C7 C8 173.0(2) . .
O6 S2 C7 C8 53.3(2) . .
C6 C7 C8 C9 -179.2(2) . .
S2 C7 C8 C9 0.2(3) . .
C6 C7 C8 C8 1.4(4) . 2_565
S2 C7 C8 C8 -179.3(2) . 2_565
C7 C8 C9 C10 -179.0(3) . .
C8 C8 C9 C10 0.5(4) 2_565 .
C8 C9 C10 C6 -0.6(4) . 2_565
N1 C11 C12 C13 -41.5(3) . .
C18 C11 C12 C13 -158.4(2) . .
C24 C11 C12 C13 76.1(3) . .
N1 C11 C12 C17 142.2(2) . .
C18 C11 C12 C17 25.2(3) . .
C24 C11 C12 C17 -100.2(3) . .
C17 C12 C13 C14 -1.3(4) . .
C11 C12 C13 C14 -177.8(3) . .
C12 C13 C14 C15 1.2(5) . .
C13 C14 C15 C16 -0.2(5) . .
C14 C15 C16 C17 -0.6(5) . .
C15 C16 C17 C12 0.4(5) . .
C13 C12 C17 C16 0.6(4) . .
C11 C12 C17 C16 177.0(3) . .
N1 C11 C18 C23 144.1(2) . .
C12 C11 C18 C23 -98.2(3) . .
C24 C11 C18 C23 26.2(3) . .
N1 C11 C18 C19 -38.9(3) . .
C12 C11 C18 C19 78.8(3) . .
C24 C11 C18 C19 -156.8(2) . .
C23 C18 C19 C20 -2.6(4) . .
C11 C18 C19 C20 -179.7(3) . .
C18 C19 C20 C21 1.5(5) . .
C19 C20 C21 C22 1.1(5) . .
C20 C21 C22 C23 -2.6(5) . .
C19 C18 C23 C22 1.1(4) . .
C11 C18 C23 C22 178.2(3) . .
C21 C22 C23 C18 1.4(5) . .
N1 C11 C24 C25 150.8(2) . .
C12 C11 C24 C25 33.2(3) . .
C18 C11 C24 C25 -91.8(3) . .
N1 C11 C24 C29 -29.9(3) . .
C12 C11 C24 C29 -147.6(3) . .
C18 C11 C24 C29 87.4(3) . .
C29 C24 C25 C26 1.2(4) . .
C11 C24 C25 C26 -179.6(2) . .
C24 C25 C26 C27 0.5(4) . .
C25 C26 C27 C28 -1.6(5) . .
C26 C27 C28 C29 1.0(5) . .
C27 C28 C29 C24 0.7(5) . .
C25 C24 C29 C28 -1.8(4) . .
C11 C24 C29 C28 179.0(3) . .
N2 C30 C31 C32 -119.4(3) . .
C43 C30 C31 C32 -2.1(3) . .
C37 C30 C31 C32 124.2(3) . .
N2 C30 C31 C36 58.9(3) . .
C43 C30 C31 C36 176.2(2) . .
C37 C30 C31 C36 -57.5(3) . .
C36 C31 C32 C33 -0.3(4) . .
C30 C31 C32 C33 178.1(3) . .
C31 C32 C33 C34 0.2(5) . .
C32 C33 C34 C35 -0.4(5) . .
C33 C34 C35 C36 0.7(5) . .
C34 C35 C36 C31 -0.8(4) . .
C32 C31 C36 C35 0.6(4) . .
C30 C31 C36 C35 -177.8(2) . .
N2 C30 C37 C42 -147.4(2) . .
C43 C30 C37 C42 95.2(3) . .
C31 C30 C37 C42 -31.5(3) . .
N2 C30 C37 C38 33.6(3) . .
C43 C30 C37 C38 -83.8(3) . .
C31 C30 C37 C38 149.5(2) . .
C42 C37 C38 C39 2.7(4) . .
C30 C37 C38 C39 -178.2(3) . .
C37 C38 C39 C40 -0.9(5) . .
C38 C39 C40 C41 -1.4(5) . .
C39 C40 C41 C42 1.8(5) . .
C38 C37 C42 C41 -2.3(4) . .
C30 C37 C42 C41 178.6(3) . .
C40 C41 C42 C37 0.1(5) . .
N2 C30 C43 C48 33.2(3) . .
C37 C30 C43 C48 150.4(2) . .
C31 C30 C43 C48 -83.4(3) . .
N2 C30 C43 C44 -148.7(2) . .
C37 C30 C43 C44 -31.5(3) . .
C31 C30 C43 C44 94.7(3) . .
C48 C43 C44 C45 -0.6(4) . .
C30 C43 C44 C45 -178.8(3) . .
C43 C44 C45 C46 -0.1(5) . .
C44 C45 C46 C47 0.3(5) . .
C45 C46 C47 C48 0.1(5) . .
C44 C43 C48 C47 1.0(4) . .
C30 C43 C48 C47 179.2(3) . .
C46 C47 C48 C43 -0.8(5) . .
C52 O8 C49 C50 -57.5(4) . .
C51 O7 C50 C49 -56.0(4) . .
O8 C49 C50 O7 57.5(5) . .
C50 O7 C51 C52 56.7(4) . .
C49 O8 C52 C51 57.6(4) . .
O7 C51 C52 O8 -57.9(4) . .
C56 O9 C53 C54 39.0(11) . .
C55 O10 C54 C53 27.1(11) . .
O9 C53 C54 O10 -32.3(11) . .
C54 O10 C55 C56 -28.2(12) . .
C53 O9 C56 C55 -39.5(10) . .
O10 C55 C56 O9 34.6(11) . .
C60 O11 C57 C58 55.9(7) . .
C59 O12 C58 C57 51.4(7) . .
O11 C57 C58 O12 -54.5(7) . .
C58 O12 C59 C60 -52.5(6) . .
C57 O11 C60 C59 -56.9(6) . .
O12 C59 C60 O11 56.4(6) . .
